data_4339290
loop_
_publ_author_name
'Halpenny, Genevieve M.'
'Olmstead, Marilyn M.'
'Mascharak, Pradip K.'

_publ_section_title
;
 Incorporation of a designed ruthenium nitrosyl in PolyHEMA hydrogel and
 light-activated delivery of NO to myoglobin.
;
_journal_issue 16
_journal_name_full 'Inorganic chemistry'
_journal_page_first 6601
_journal_page_last 6606
_journal_paper_doi 10.1021/ic700694b
_journal_volume 46
_journal_year 2007
_chemical_formula_moiety 'C27 H23 N6 O3 Ru, C7 H8, B F4'
_chemical_formula_sum 'C34 H31 B F4 N6 O3 Ru'
_chemical_formula_weight 759.53
_chemical_name_common '[Ru(Me2bpb)(NO)(vinyl-py)]BF4.toluene'
_chemical_name_systematic
; 
 ? 
;
_space_group_IT_number 2
_symmetry_cell_setting triclinic
_symmetry_space_group_name_Hall '-P 1'
_symmetry_space_group_name_H-M 'P -1'
_atom_sites_solution_hydrogens geom
_atom_sites_solution_primary direct
_atom_sites_solution_secondary difmap
_audit_creation_method SHELXL-97
_cell_angle_alpha 112.833(2)
_cell_angle_beta 100.060(2)
_cell_angle_gamma 90.316(2)
_cell_formula_units_Z 2
_cell_length_a 7.9672(13)
_cell_length_b 14.871(2)
_cell_length_c 15.172(3)
_cell_measurement_reflns_used 6262
_cell_measurement_temperature 90(2)
_cell_measurement_theta_max 28.1
_cell_measurement_theta_min 3.1
_cell_volume 1625.9(5)
_computing_cell_refinement 'SAINT (Bruker, 2006)'
_computing_data_collection 'Apex2 (Bruker, 2006)'
_computing_data_reduction SAINT
_computing_molecular_graphics XP
_computing_publication_material SHELXL97
_computing_structure_refinement 'SHELXL97 (Sheldrick, 1997)'
_computing_structure_solution 'SHELXS-97 (Sheldrick, 1997)'
_diffrn_ambient_temperature 90(2)
_diffrn_detector_area_resol_mean 8.3
_diffrn_measured_fraction_theta_full 0.998
_diffrn_measured_fraction_theta_max 0.998
_diffrn_measurement_device_type 'Bruker SMART ApexII'
_diffrn_measurement_method \w
_diffrn_radiation_monochromator graphite
_diffrn_radiation_source 'fine-focus sealed tube'
_diffrn_radiation_type MoK\a
_diffrn_radiation_wavelength 0.71073
_diffrn_reflns_av_R_equivalents 0.0488
_diffrn_reflns_av_sigmaI/netI 0.0516
_diffrn_reflns_limit_h_max 9
_diffrn_reflns_limit_h_min -9
_diffrn_reflns_limit_k_max 17
_diffrn_reflns_limit_k_min -17
_diffrn_reflns_limit_l_max 18
_diffrn_reflns_limit_l_min -18
_diffrn_reflns_number 17220
_diffrn_reflns_theta_full 25.25
_diffrn_reflns_theta_max 25.25
_diffrn_reflns_theta_min 2.98
_diffrn_standards_number 0
_exptl_absorpt_coefficient_mu 0.551
_exptl_absorpt_correction_T_max 0.984
_exptl_absorpt_correction_T_min 0.766
_exptl_absorpt_correction_type multi-scan
_exptl_absorpt_process_details 'SADABS 2.10 (Sheldrick, 2004)'
_exptl_crystal_colour brown
_exptl_crystal_density_diffrn 1.551
_exptl_crystal_density_method 'not measured'
_exptl_crystal_description needle
_exptl_crystal_F_000 772
_exptl_crystal_size_max 0.51
_exptl_crystal_size_mid 0.11
_exptl_crystal_size_min 0.03
_refine_diff_density_max 2.289
_refine_diff_density_min -1.171
_refine_diff_density_rms 0.121
_refine_ls_extinction_method none
_refine_ls_goodness_of_fit_ref 1.054
_refine_ls_hydrogen_treatment constr
_refine_ls_matrix_type full
_refine_ls_number_parameters 445
_refine_ls_number_reflns 5869
_refine_ls_number_restraints 0
_refine_ls_restrained_S_all 1.054
_refine_ls_R_factor_all 0.0594
_refine_ls_R_factor_gt 0.0464
_refine_ls_shift/su_max 0.001
_refine_ls_shift/su_mean 0.000
_refine_ls_structure_factor_coef Fsqd
_refine_ls_weighting_details 'calc w=1/[\s^2^(Fo^2^)+(0.0891P)^2^+0.1389P] where P=(Fo^2^+2Fc^2^)/3'
_refine_ls_weighting_scheme calc
_refine_ls_wR_factor_gt 0.1202
_refine_ls_wR_factor_ref 0.1297
_reflns_number_gt 4925
_reflns_number_total 5869
_reflns_threshold_expression I>2\s(I)
_cod_data_source_file ic700694b-file003.cif
_cod_data_source_block mn1811
_cod_database_code 4339290

loop_
_symmetry_equiv_pos_as_xyz
'x, y, z'
'-x, -y, -z'

loop_
_atom_site_label
_atom_site_type_symbol
_atom_site_fract_x
_atom_site_fract_y
_atom_site_fract_z
_atom_site_U_iso_or_equiv
_atom_site_adp_type
_atom_site_occupancy
_atom_site_symmetry_multiplicity
_atom_site_calc_flag
_atom_site_refinement_flags
Ru1 Ru 0.13419(3) 0.39078(2) 0.27648(2) 0.01623(13) Uani 1 1 d .
O1 O -0.2049(3) 0.4283(2) 0.45859(19) 0.0249(6) Uani 1 1 d .
O2 O 0.5555(3) 0.2356(2) 0.2912(2) 0.0273(6) Uani 1 1 d .
O3 O 0.2857(3) 0.59048(19) 0.37620(19) 0.0223(6) Uani 1 1 d .
N1 N -0.1023(4) 0.4494(2) 0.2466(2) 0.0175(6) Uani 1 1 d .
N2 N 0.0202(4) 0.3771(2) 0.3778(2) 0.0196(7) Uani 1 1 d .
N3 N 0.3129(4) 0.3195(2) 0.3251(2) 0.0202(7) Uani 1 1 d .
N4 N 0.2883(4) 0.3612(2) 0.1685(2) 0.0182(7) Uani 1 1 d .
N5 N 0.2299(4) 0.5104(2) 0.3425(2) 0.0176(7) Uani 1 1 d .
N6 N 0.0059(4) 0.2527(2) 0.1779(2) 0.0176(6) Uani 1 1 d .
C1 C -0.1619(5) 0.4810(3) 0.1770(3) 0.0213(8) Uani 1 1 d .
H1 H -0.0970 0.4739 0.1280 0.026 Uiso 1 1 calc R
C2 C -0.3166(5) 0.5243(3) 0.1736(3) 0.0251(9) Uani 1 1 d .
H2 H -0.3591 0.5438 0.1218 0.030 Uiso 1 1 calc R
C3 C -0.4063(5) 0.5382(3) 0.2472(3) 0.0223(8) Uani 1 1 d .
H3 H -0.5093 0.5701 0.2481 0.027 Uiso 1 1 calc R
C4 C -0.3457(5) 0.5054(3) 0.3196(3) 0.0211(8) Uani 1 1 d .
H4 H -0.4066 0.5141 0.3705 0.025 Uiso 1 1 calc R
C5 C -0.1952(5) 0.4597(3) 0.3168(3) 0.0197(8) Uani 1 1 d .
C6 C -0.1284(5) 0.4200(3) 0.3930(3) 0.0189(8) Uani 1 1 d .
C7 C 0.1200(5) 0.3327(3) 0.4336(3) 0.0211(8) Uani 1 1 d .
C8 C 0.0686(5) 0.3103(3) 0.5061(3) 0.0244(9) Uani 1 1 d .
H8 H -0.0407 0.3269 0.5215 0.029 Uiso 1 1 calc R
C9 C 0.1716(6) 0.2645(3) 0.5567(3) 0.0272(9) Uani 1 1 d .
C10 C 0.3369(6) 0.2417(3) 0.5352(3) 0.0290(9) Uani 1 1 d .
C11 C 0.3876(5) 0.2622(3) 0.4605(3) 0.0256(9) Uani 1 1 d .
H11 H 0.4975 0.2467 0.4455 0.031 Uiso 1 1 calc R
C12 C 0.2799(5) 0.3046(3) 0.4082(3) 0.0216(8) Uani 1 1 d .
C13 C 0.4371(5) 0.2833(3) 0.2740(3) 0.0219(8) Uani 1 1 d .
C14 C 0.4164(5) 0.3056(3) 0.1840(3) 0.0208(8) Uani 1 1 d .
C15 C 0.5240(5) 0.2690(3) 0.1179(3) 0.0233(8) Uani 1 1 d .
H15 H 0.6134 0.2307 0.1296 0.028 Uiso 1 1 calc R
C16 C 0.5003(5) 0.2887(3) 0.0344(3) 0.0272(9) Uani 1 1 d .
H16 H 0.5715 0.2631 -0.0123 0.033 Uiso 1 1 calc R
C17 C 0.3711(5) 0.3463(3) 0.0209(3) 0.0259(9) Uani 1 1 d .
H17 H 0.3528 0.3609 -0.0355 0.031 Uiso 1 1 calc R
C18 C 0.2687(5) 0.3828(3) 0.0895(3) 0.0212(8) Uani 1 1 d .
H18 H 0.1824 0.4239 0.0805 0.025 Uiso 1 1 calc R
C19 C 0.1094(7) 0.2384(3) 0.6323(3) 0.0373(11) Uani 1 1 d .
H19A H -0.0018 0.2645 0.6417 0.056 Uiso 1 1 calc R
H19B H 0.1918 0.2667 0.6939 0.056 Uiso 1 1 calc R
H19C H 0.0975 0.1671 0.6105 0.056 Uiso 1 1 calc R
C20 C 0.4560(6) 0.1944(4) 0.5899(3) 0.0396(11) Uani 1 1 d .
H20A H 0.5664 0.1891 0.5689 0.059 Uiso 1 1 calc R
H20B H 0.4063 0.1289 0.5765 0.059 Uiso 1 1 calc R
H20C H 0.4729 0.2344 0.6600 0.059 Uiso 1 1 calc R
C21 C -0.0281(5) 0.1795(3) 0.2052(3) 0.0244(9) Uani 1 1 d .
H21 H 0.0092 0.1887 0.2714 0.029 Uiso 1 1 calc R
C22 C -0.1156(5) 0.0908(3) 0.1403(3) 0.0240(8) Uani 1 1 d .
H22 H -0.1362 0.0411 0.1627 0.029 Uiso 1 1 calc R
C23 C -0.1729(5) 0.0747(3) 0.0433(3) 0.0225(8) Uani 1 1 d .
C24 C -0.1337(5) 0.1503(3) 0.0148(3) 0.0217(8) Uani 1 1 d .
H24A H -0.1662 0.1419 -0.0514 0.026 Uiso 1 1 calc R
C25 C -0.0480(5) 0.2368(3) 0.0828(3) 0.0217(8) Uani 1 1 d .
H25 H -0.0256 0.2876 0.0622 0.026 Uiso 1 1 calc R
C26 C -0.2738(5) -0.0162(3) -0.0248(3) 0.0279(9) Uani 1 1 d .
H26 H -0.2812 -0.0681 -0.0035 0.033 Uiso 1 1 calc R
C27 C -0.3543(7) -0.0308(4) -0.1127(4) 0.0523(14) Uani 1 1 d .
H27A H -0.3498 0.0195 -0.1364 0.063 Uiso 1 1 calc R
H27B H -0.4173 -0.0917 -0.1528 0.063 Uiso 1 1 calc R
C28 C 0.7450(7) -0.0158(3) 0.3053(3) 0.0378(11) Uani 1 1 d .
C29 C 0.8985(7) 0.0375(4) 0.3588(3) 0.0454(13) Uani 1 1 d .
H29 H 0.8972 0.0972 0.4131 0.054 Uiso 1 1 calc R
C30 C 1.0526(7) 0.0054(4) 0.3347(4) 0.0492(13) Uani 1 1 d .
H30 H 1.1561 0.0433 0.3721 0.059 Uiso 1 1 calc R
C31 C 1.0575(7) -0.0805(4) 0.2574(4) 0.0445(12) Uani 1 1 d .
H31 H 1.1642 -0.1029 0.2416 0.053 Uiso 1 1 calc R
C32 C 0.9078(6) -0.1344(3) 0.2025(3) 0.0347(10) Uani 1 1 d .
H32 H 0.9110 -0.1937 0.1481 0.042 Uiso 1 1 calc R
C33 C 0.7513(6) -0.1024(3) 0.2261(3) 0.0364(10) Uani 1 1 d .
H33 H 0.6482 -0.1402 0.1878 0.044 Uiso 1 1 calc R
C34 C 0.5801(8) 0.0193(4) 0.3344(4) 0.0551(15) Uani 1 1 d .
H34A H 0.5927 0.0423 0.4053 0.083 Uiso 1 1 calc R
H34B H 0.4901 -0.0345 0.3027 0.083 Uiso 1 1 calc R
H34C H 0.5492 0.0732 0.3144 0.083 Uiso 1 1 calc R
B1 B -0.2237(6) 0.3566(4) -0.1147(3) 0.0263(10) Uani 1 1 d .
F1 F -0.3022(4) 0.2629(2) -0.1491(2) 0.0566(8) Uani 1 1 d .
F2 F -0.0687(3) 0.3608(3) -0.0557(2) 0.0556(8) Uani 1 1 d .
F3 F -0.3279(3) 0.42268(19) -0.05955(18) 0.0372(6) Uani 1 1 d .
F4 F -0.1999(3) 0.38132(19) -0.19128(17) 0.0347(6) Uani 1 1 d .

loop_
_atom_site_aniso_label
_atom_site_aniso_U_11
_atom_site_aniso_U_22
_atom_site_aniso_U_33
_atom_site_aniso_U_23
_atom_site_aniso_U_13
_atom_site_aniso_U_12
Ru1 0.00949(17) 0.0234(2) 0.01896(19) 0.01116(13) 0.00414(11) 0.00169(11)
O1 0.0207(14) 0.0334(16) 0.0243(14) 0.0126(12) 0.0103(12) 0.0025(11)
O2 0.0194(14) 0.0314(16) 0.0335(16) 0.0154(13) 0.0052(12) 0.0095(12)
O3 0.0188(13) 0.0226(15) 0.0244(14) 0.0071(12) 0.0068(11) -0.0032(11)
N1 0.0096(14) 0.0238(17) 0.0205(16) 0.0099(13) 0.0035(12) 0.0008(12)
N2 0.0166(16) 0.0257(17) 0.0173(15) 0.0095(14) 0.0029(13) -0.0001(13)
N3 0.0167(16) 0.0241(17) 0.0223(17) 0.0111(14) 0.0057(13) 0.0035(13)
N4 0.0102(14) 0.0223(16) 0.0242(16) 0.0111(14) 0.0042(12) 0.0000(12)
N5 0.0125(15) 0.0263(19) 0.0193(16) 0.0130(14) 0.0063(12) 0.0045(13)
N6 0.0123(15) 0.0230(17) 0.0195(16) 0.0108(13) 0.0023(12) 0.0009(12)
C1 0.0136(18) 0.029(2) 0.025(2) 0.0144(17) 0.0062(15) 0.0035(15)
C2 0.021(2) 0.031(2) 0.029(2) 0.0171(18) 0.0036(16) 0.0038(16)
C3 0.0110(17) 0.027(2) 0.028(2) 0.0097(17) 0.0049(15) 0.0033(15)
C4 0.0106(17) 0.026(2) 0.024(2) 0.0060(16) 0.0050(15) -0.0021(15)
C5 0.0151(18) 0.022(2) 0.0187(19) 0.0055(16) 0.0016(15) -0.0041(15)
C6 0.0147(18) 0.021(2) 0.0205(19) 0.0081(16) 0.0041(15) -0.0045(14)
C7 0.023(2) 0.022(2) 0.0196(19) 0.0092(16) 0.0033(15) -0.0022(15)
C8 0.027(2) 0.024(2) 0.023(2) 0.0094(17) 0.0053(17) -0.0030(16)
C9 0.034(2) 0.022(2) 0.023(2) 0.0077(17) 0.0029(17) -0.0017(17)
C10 0.039(2) 0.022(2) 0.025(2) 0.0101(18) 0.0003(18) 0.0012(18)
C11 0.024(2) 0.027(2) 0.024(2) 0.0088(17) 0.0010(17) 0.0030(16)
C12 0.023(2) 0.023(2) 0.0201(19) 0.0106(16) 0.0004(16) -0.0022(15)
C13 0.0127(18) 0.023(2) 0.029(2) 0.0109(17) 0.0011(15) -0.0011(15)
C14 0.0118(18) 0.023(2) 0.025(2) 0.0086(16) 0.0006(15) -0.0021(14)
C15 0.0132(18) 0.024(2) 0.037(2) 0.0145(18) 0.0101(16) 0.0040(15)
C16 0.020(2) 0.032(2) 0.033(2) 0.0135(19) 0.0136(17) 0.0029(17)
C17 0.019(2) 0.036(2) 0.028(2) 0.0179(19) 0.0089(17) 0.0014(17)
C18 0.0134(18) 0.027(2) 0.028(2) 0.0147(17) 0.0050(16) 0.0009(15)
C19 0.051(3) 0.036(3) 0.035(2) 0.024(2) 0.012(2) 0.003(2)
C20 0.043(3) 0.043(3) 0.035(3) 0.020(2) 0.003(2) 0.010(2)
C21 0.022(2) 0.029(2) 0.026(2) 0.0140(18) 0.0065(17) 0.0024(16)
C22 0.020(2) 0.024(2) 0.031(2) 0.0133(17) 0.0066(17) 0.0008(16)
C23 0.0139(18) 0.026(2) 0.028(2) 0.0090(17) 0.0085(16) 0.0052(15)
C24 0.0149(18) 0.030(2) 0.0185(19) 0.0068(16) 0.0044(15) 0.0031(15)
C25 0.0130(18) 0.028(2) 0.029(2) 0.0139(17) 0.0100(16) 0.0028(15)
C26 0.021(2) 0.027(2) 0.035(2) 0.0111(19) 0.0070(18) 0.0003(17)
C27 0.063(4) 0.036(3) 0.048(3) 0.014(2) -0.009(3) -0.022(2)
C28 0.052(3) 0.035(3) 0.036(3) 0.021(2) 0.015(2) 0.009(2)
C29 0.075(4) 0.031(3) 0.030(3) 0.011(2) 0.013(2) 0.001(2)
C30 0.051(3) 0.052(3) 0.047(3) 0.023(3) 0.007(3) -0.008(3)
C31 0.046(3) 0.053(3) 0.050(3) 0.033(3) 0.016(2) 0.007(2)
C32 0.050(3) 0.029(2) 0.033(2) 0.016(2) 0.019(2) 0.007(2)
C33 0.043(3) 0.037(3) 0.036(3) 0.022(2) 0.008(2) 0.001(2)
C34 0.068(4) 0.051(3) 0.064(4) 0.034(3) 0.030(3) 0.031(3)
B1 0.023(2) 0.035(3) 0.026(2) 0.017(2) 0.0081(19) 0.0066(19)
F1 0.074(2) 0.0442(17) 0.0510(18) 0.0114(14) 0.0294(16) -0.0058(15)
F2 0.0335(16) 0.099(3) 0.0410(16) 0.0350(17) 0.0052(13) 0.0245(15)
F3 0.0344(14) 0.0478(16) 0.0430(15) 0.0251(13) 0.0242(12) 0.0170(12)
F4 0.0292(13) 0.0563(17) 0.0312(13) 0.0274(12) 0.0137(11) 0.0129(12)

loop_
_atom_type_symbol
_atom_type_description
_atom_type_scat_dispersion_real
_atom_type_scat_dispersion_imag
_atom_type_scat_source
C C 0.0033 0.0016 'International Tables Vol C Tables 4.2.6.8 and 6.1.1.4'
H H 0.0000 0.0000 'International Tables Vol C Tables 4.2.6.8 and 6.1.1.4'
B B 0.0013 0.0007 'International Tables Vol C Tables 4.2.6.8 and 6.1.1.4'
N N 0.0061 0.0033 'International Tables Vol C Tables 4.2.6.8 and 6.1.1.4'
O O 0.0106 0.0060 'International Tables Vol C Tables 4.2.6.8 and 6.1.1.4'
F F 0.0171 0.0103 'International Tables Vol C Tables 4.2.6.8 and 6.1.1.4'
Ru Ru -1.2594 0.8363 'International Tables Vol C Tables 4.2.6.8 and 6.1.1.4'

loop_
_geom_angle_atom_site_label_1
_geom_angle_atom_site_label_2
_geom_angle_atom_site_label_3
_geom_angle
N5 Ru1 N3 98.47(13)
N5 Ru1 N2 98.78(13)
N3 Ru1 N2 83.06(12)
N5 Ru1 N4 92.93(12)
N3 Ru1 N4 80.23(12)
N2 Ru1 N4 160.84(12)
N5 Ru1 N1 89.40(12)
N3 Ru1 N1 162.48(12)
N2 Ru1 N1 80.26(12)
N4 Ru1 N1 115.16(12)
N5 Ru1 N6 170.97(12)
N3 Ru1 N6 88.60(12)
N2 Ru1 N6 87.59(12)
N4 Ru1 N6 82.70(11)
N1 Ru1 N6 85.37(11)
C1 N1 C5 119.0(3)
C1 N1 Ru1 130.5(2)
C5 N1 Ru1 110.3(2)
C6 N2 C7 128.0(3)
C6 N2 Ru1 118.6(2)
C7 N2 Ru1 112.9(2)
C13 N3 C12 127.5(3)
C13 N3 Ru1 119.4(3)
C12 N3 Ru1 112.7(2)
C18 N4 C14 119.6(3)
C18 N4 Ru1 130.1(2)
C14 N4 Ru1 110.1(2)
O3 N5 Ru1 172.2(3)
C21 N6 C25 117.2(3)
C21 N6 Ru1 123.4(3)
C25 N6 Ru1 119.4(2)
N1 C1 C2 122.1(3)
N1 C1 H1 119.0
C2 C1 H1 119.0
C3 C2 C1 118.5(4)
C3 C2 H2 120.7
C1 C2 H2 120.7
C2 C3 C4 119.7(3)
C2 C3 H3 120.1
C4 C3 H3 120.1
C5 C4 C3 118.9(3)
C5 C4 H4 120.5
C3 C4 H4 120.5
N1 C5 C4 121.6(4)
N1 C5 C6 118.1(3)
C4 C5 C6 120.3(3)
O1 C6 N2 127.2(4)
O1 C6 C5 121.1(3)
N2 C6 C5 111.7(3)
C8 C7 N2 125.1(4)
C8 C7 C12 118.9(4)
N2 C7 C12 115.9(3)
C9 C8 C7 122.1(4)
C9 C8 H8 118.9
C7 C8 H8 118.9
C8 C9 C10 118.9(4)
C8 C9 C19 120.6(4)
C10 C9 C19 120.4(4)
C11 C10 C9 119.0(4)
C11 C10 C20 119.8(4)
C9 C10 C20 121.2(4)
C12 C11 C10 121.1(4)
C12 C11 H11 119.5
C10 C11 H11 119.5
C11 C12 C7 119.7(4)
C11 C12 N3 125.2(4)
C7 C12 N3 115.0(3)
O2 C13 N3 128.8(4)
O2 C13 C14 119.8(3)
N3 C13 C14 111.4(3)
N4 C14 C15 120.8(4)
N4 C14 C13 118.6(3)
C15 C14 C13 120.6(3)
C14 C15 C16 119.6(4)
C14 C15 H15 120.2
C16 C15 H15 120.2
C17 C16 C15 118.5(4)
C17 C16 H16 120.7
C15 C16 H16 120.7
C18 C17 C16 120.0(4)
C18 C17 H17 120.0
C16 C17 H17 120.0
N4 C18 C17 121.4(4)
N4 C18 H18 119.3
C17 C18 H18 119.3
C9 C19 H19A 109.5
C9 C19 H19B 109.5
H19A C19 H19B 109.5
C9 C19 H19C 109.5
H19A C19 H19C 109.5
H19B C19 H19C 109.5
C10 C20 H20A 109.5
C10 C20 H20B 109.5
H20A C20 H20B 109.5
C10 C20 H20C 109.5
H20A C20 H20C 109.5
H20B C20 H20C 109.5
N6 C21 C22 122.6(4)
N6 C21 H21 118.7
C22 C21 H21 118.7
C23 C22 C21 120.4(4)
C23 C22 H22 119.8
C21 C22 H22 119.8
C22 C23 C24 116.8(4)
C22 C23 C26 121.1(4)
C24 C23 C26 122.1(4)
C25 C24 C23 119.9(4)
C25 C24 H24A 120.0
C23 C24 H24A 120.0
N6 C25 C24 123.0(3)
N6 C25 H25 118.5
C24 C25 H25 118.5
C27 C26 C23 124.7(4)
C27 C26 H26 117.7
C23 C26 H26 117.7
C26 C27 H27A 120.0
C26 C27 H27B 120.0
H27A C27 H27B 120.0
C33 C28 C29 117.9(5)
C33 C28 C34 121.9(5)
C29 C28 C34 120.1(5)
C30 C29 C28 121.2(5)
C30 C29 H29 119.4
C28 C29 H29 119.4
C31 C30 C29 120.4(5)
C31 C30 H30 119.8
C29 C30 H30 119.8
C30 C31 C32 119.8(5)
C30 C31 H31 120.1
C32 C31 H31 120.1
C31 C32 C33 120.3(4)
C31 C32 H32 119.9
C33 C32 H32 119.9
C28 C33 C32 120.4(4)
C28 C33 H33 119.8
C32 C33 H33 119.8
C28 C34 H34A 109.5
C28 C34 H34B 109.5
H34A C34 H34B 109.5
C28 C34 H34C 109.5
H34A C34 H34C 109.5
H34B C34 H34C 109.5
F2 B1 F1 108.7(4)
F2 B1 F4 110.3(4)
F1 B1 F4 110.9(4)
F2 B1 F3 109.1(4)
F1 B1 F3 108.7(4)
F4 B1 F3 109.2(3)

loop_
_geom_bond_atom_site_label_1
_geom_bond_atom_site_label_2
_geom_bond_distance
Ru1 N5 1.756(3)
Ru1 N3 1.988(3)
Ru1 N2 1.989(3)
Ru1 N4 2.129(3)
Ru1 N1 2.132(3)
Ru1 N6 2.135(3)
O1 C6 1.223(4)
O2 C13 1.235(5)
O3 N5 1.149(4)
N1 C1 1.332(5)
N1 C5 1.363(5)
N2 C6 1.361(5)
N2 C7 1.412(5)
N3 C13 1.349(5)
N3 C12 1.428(5)
N4 C18 1.341(5)
N4 C14 1.363(5)
N6 C21 1.348(5)
N6 C25 1.356(5)
C1 C2 1.396(5)
C1 H1 0.9500
C2 C3 1.379(5)
C2 H2 0.9500
C3 C4 1.383(5)
C3 H3 0.9500
C4 C5 1.380(5)
C4 H4 0.9500
C5 C6 1.511(5)
C7 C8 1.389(5)
C7 C12 1.414(5)
C8 C9 1.384(6)
C8 H8 0.9500
C9 C10 1.423(6)
C9 C19 1.501(6)
C10 C11 1.403(6)
C10 C20 1.506(6)
C11 C12 1.385(5)
C11 H11 0.9500
C13 C14 1.508(5)
C14 C15 1.385(5)
C15 C16 1.390(6)
C15 H15 0.9500
C16 C17 1.382(6)
C16 H16 0.9500
C17 C18 1.381(5)
C17 H17 0.9500
C18 H18 0.9500
C19 H19A 0.9800
C19 H19B 0.9800
C19 H19C 0.9800
C20 H20A 0.9800
C20 H20B 0.9800
C20 H20C 0.9800
C21 C22 1.391(5)
C21 H21 0.9500
C22 C23 1.386(6)
C22 H22 0.9500
C23 C24 1.405(5)
C23 C26 1.468(5)
C24 C25 1.378(5)
C24 H24A 0.9500
C25 H25 0.9500
C26 C27 1.309(6)
C26 H26 0.9500
C27 H27A 0.9500
C27 H27B 0.9500
C28 C33 1.388(6)
C28 C29 1.388(7)
C28 C34 1.492(7)
C29 C30 1.377(8)
C29 H29 0.9500
C30 C31 1.365(7)
C30 H30 0.9500
C31 C32 1.372(7)
C31 H31 0.9500
C32 C33 1.393(7)
C32 H32 0.9500
C33 H33 0.9500
C34 H34A 0.9800
C34 H34B 0.9800
C34 H34C 0.9800
B1 F2 1.378(5)
B1 F1 1.384(6)
B1 F4 1.388(5)
B1 F3 1.403(5)
